data_4345018
loop_
_publ_author_name
'Dembowski, Mateusz'
'Bernales, Varinia'
'Qiu, Jie'
'Hickam, Sarah'
'Gaspar, Gabriel'
'Gagliardi, Laura'
'Burns, Peter C.'

_publ_section_title
;
 Computationally-Guided Assignment of Unexpected Signals in the Raman
 Spectra of Uranyl Triperoxide Complexes.
;
_journal_issue 3
_journal_name_full 'Inorganic chemistry'
_journal_page_first 1574
_journal_page_last 1580
_journal_paper_doi 10.1021/acs.inorgchem.6b02666
_journal_volume 56
_journal_year 2017
_chemical_formula_sum 'Na4 O17 U'
_chemical_formula_weight 601.99
_space_group_crystal_system monoclinic
_space_group_IT_number 14
_space_group_name_Hall '-P 2ybc'
_space_group_name_H-M_alt 'P 1 21/c 1'
_symmetry_space_group_name_Hall '-P 2ybc'
_symmetry_space_group_name_H-M 'P 1 21/c 1'
_audit_creation_method SHELXL-2014/7
_cell_angle_alpha 90
_cell_angle_beta 95.5593(9)
_cell_angle_gamma 90
_cell_formula_units_Z 4
_cell_length_a 6.4319(5)
_cell_length_b 17.2466(14)
_cell_length_c 14.2006(12)
_cell_measurement_reflns_used 7778
_cell_measurement_temperature 100(2)
_cell_measurement_theta_max 28.66
_cell_measurement_theta_min 2.77
_cell_volume 1567.8(2)
_computing_cell_refinement 'Bruker SAINT'
_computing_data_collection 'Bruker APEX2'
_computing_data_reduction 'Bruker SAINT'
_computing_molecular_graphics 'Bruker SHELXTL'
_computing_publication_material 'Bruker SHELXTL'
_computing_structure_refinement 'SHELXL-2014/7 (Sheldrick, 2014)'
_computing_structure_solution 'SHELXS-97 (Sheldrick 2008)'
_diffrn_ambient_temperature 100(2)
_diffrn_measured_fraction_theta_full 1.000
_diffrn_measured_fraction_theta_max 0.998
_diffrn_measurement_device_type 'Bruker APEX-II CCD'
_diffrn_measurement_method '\f and \w scans'
_diffrn_radiation_type MoK\a
_diffrn_radiation_wavelength 0.71073
_diffrn_reflns_av_R_equivalents 0.0343
_diffrn_reflns_av_unetI/netI 0.0247
_diffrn_reflns_Laue_measured_fraction_full 1.000
_diffrn_reflns_Laue_measured_fraction_max 0.998
_diffrn_reflns_limit_h_max 8
_diffrn_reflns_limit_h_min -8
_diffrn_reflns_limit_k_max 22
_diffrn_reflns_limit_k_min -22
_diffrn_reflns_limit_l_max 18
_diffrn_reflns_limit_l_min -18
_diffrn_reflns_number 18480
_diffrn_reflns_point_group_measured_fraction_full 1.000
_diffrn_reflns_point_group_measured_fraction_max 0.998
_diffrn_reflns_theta_full 25.242
_diffrn_reflns_theta_max 27.485
_diffrn_reflns_theta_min 1.863
_exptl_absorpt_coefficient_mu 10.541
_exptl_absorpt_correction_T_max 0.7457
_exptl_absorpt_correction_T_min 0.5130
_exptl_absorpt_correction_type multi-scan
_exptl_absorpt_process_details 'SADABS (Krause 2015)'
_exptl_crystal_colour orange
_exptl_crystal_density_diffrn 2.550
_exptl_crystal_description plate
_exptl_crystal_F_000 1088
_exptl_crystal_size_max 0.2
_exptl_crystal_size_mid 0.07
_exptl_crystal_size_min 0.01
_refine_diff_density_max 0.825
_refine_diff_density_min -1.245
_refine_diff_density_rms 0.166
_refine_ls_extinction_method none
_refine_ls_goodness_of_fit_ref 1.072
_refine_ls_hydrogen_treatment undef
_refine_ls_matrix_type full
_refine_ls_number_parameters 199
_refine_ls_number_reflns 3594
_refine_ls_number_restraints 0
_refine_ls_restrained_S_all 1.072
_refine_ls_R_factor_all 0.0257
_refine_ls_R_factor_gt 0.0213
_refine_ls_shift/su_max 0.001
_refine_ls_shift/su_mean 0.000
_refine_ls_structure_factor_coef Fsqd
_refine_ls_weighting_details 'w=1/[\s^2^(Fo^2^)+(0.0299P)^2^+2.9946P] where P=(Fo^2^+2Fc^2^)/3'
_refine_ls_weighting_scheme calc
_refine_ls_wR_factor_gt 0.0558
_refine_ls_wR_factor_ref 0.0577
_reflns_Friedel_coverage 0.000
_reflns_number_gt 3202
_reflns_number_total 3594
_reflns_threshold_expression 'I > 2\s(I)'
_cod_data_source_file ic6b02666_si_002.cif
_cod_data_source_block Na4[UO2(O2)3]9H2O
_cod_depositor_comments 'Adding full bibliography for 4345018--4345021.cif.'
_cod_database_code 4345018
_shelx_shelxl_version_number 2014/7
_shelx_space_group_comment
;
The symmetry employed for this shelxl refinement is uniquely defined
by the following loop, which should always be used as a source of
symmetry information in preference to the above space-group names.
They are only intended as comments.
;

loop_
_space_group_symop_operation_xyz
'x, y, z'
'-x, y+1/2, -z+1/2'
'-x, -y, -z'
'x, -y-1/2, z-1/2'

loop_
_atom_site_label
_atom_site_type_symbol
_atom_site_fract_x
_atom_site_fract_y
_atom_site_fract_z
_atom_site_U_iso_or_equiv
_atom_site_adp_type
_atom_site_occupancy
_atom_site_site_symmetry_order
_atom_site_calc_flag
U1 U 0.01037(2) 0.69104(2) 0.23292(2) 0.00992(6) Uani 1 1 d
Na1 Na -0.4697(2) 0.74509(10) 0.09974(11) 0.0154(3) Uani 1 1 d
Na2 Na 0.4025(3) 0.95011(10) 0.17706(12) 0.0176(4) Uani 1 1 d
Na3 Na -0.4148(3) 0.43941(9) 0.09614(12) 0.0171(4) Uani 1 1 d
Na4 Na 0.4831(3) 0.64385(11) 0.35442(14) 0.0233(4) Uani 1 1 d
O1 O 0.0755(4) 0.57524(17) 0.1601(2) 0.0167(6) Uani 1 1 d
O2 O -0.1058(5) 0.80177(17) 0.1521(2) 0.0185(7) Uani 1 1 d
O3 O -0.0079(5) 0.63162(17) 0.0860(2) 0.0183(6) Uani 1 1 d
O4 O -0.0817(5) 0.81687(17) 0.2564(2) 0.0186(7) Uani 1 1 d
O5 O -0.2686(4) 0.66498(18) 0.2378(2) 0.0162(6) Uani 1 1 d
O6 O 0.0680(5) 0.6988(2) 0.3937(2) 0.0275(8) Uani 1 1 d
O7 O 0.2882(4) 0.71855(17) 0.2263(2) 0.0145(6) Uani 1 1 d
O8 O 0.1135(5) 0.6178(2) 0.3640(2) 0.0282(8) Uani 1 1 d
O1W O 0.5233(5) 1.04048(18) 0.2983(2) 0.0199(7) Uani 1 1 d
O2W O 0.2591(5) 0.85084(18) 0.0758(2) 0.0217(7) Uani 1 1 d
O3W O 0.1338(5) 0.94958(18) 0.2802(2) 0.0196(7) Uani 1 1 d
O4W O -0.5330(5) 0.34833(18) 0.2091(2) 0.0195(7) Uani 1 1 d
O5W O -0.7421(5) 0.47166(19) 0.0119(2) 0.0204(7) Uani 1 1 d
O6W O 0.7389(5) 0.55416(18) 0.4158(2) 0.0237(7) Uani 1 1 d
O7W O -0.2989(5) 0.32864(19) 0.0153(2) 0.0241(7) Uani 1 1 d
O8W O 0.7412(5) 0.94960(18) 0.1122(2) 0.0216(7) Uani 1 1 d
O9W O 0.6785(5) 0.7380(2) 0.4511(2) 0.0262(7) Uani 1 1 d

loop_
_atom_site_aniso_label
_atom_site_aniso_U_11
_atom_site_aniso_U_22
_atom_site_aniso_U_33
_atom_site_aniso_U_23
_atom_site_aniso_U_13
_atom_site_aniso_U_12
U1 0.00780(8) 0.00954(9) 0.01248(9) -0.00008(6) 0.00135(5) -0.00039(5)
Na1 0.0108(8) 0.0242(9) 0.0113(8) 0.0026(7) 0.0011(6) -0.0005(7)
Na2 0.0193(9) 0.0139(8) 0.0196(9) 0.0005(7) 0.0020(7) 0.0000(7)
Na3 0.0175(9) 0.0157(9) 0.0178(8) 0.0009(7) 0.0000(7) 0.0005(7)
Na4 0.0124(8) 0.0266(10) 0.0305(10) 0.0000(8) -0.0001(7) 0.0020(7)
O1 0.0174(15) 0.0101(14) 0.0226(16) 0.0030(12) 0.0011(12) 0.0018(12)
O2 0.0207(16) 0.0173(16) 0.0173(16) 0.0030(12) 0.0012(13) 0.0006(12)
O3 0.0204(16) 0.0177(16) 0.0166(16) -0.0023(12) 0.0006(12) 0.0008(13)
O4 0.0208(16) 0.0147(16) 0.0204(17) -0.0050(12) 0.0023(13) -0.0001(12)
O5 0.0107(14) 0.0149(15) 0.0234(17) -0.0006(13) 0.0028(12) -0.0013(12)
O6 0.0258(18) 0.036(2) 0.0204(18) -0.0049(15) 0.0020(14) -0.0054(15)
O7 0.0094(13) 0.0148(15) 0.0195(16) 0.0009(12) 0.0014(11) -0.0014(11)
O8 0.0228(18) 0.0294(19) 0.032(2) 0.0185(16) 0.0018(14) 0.0038(14)
O1W 0.0186(16) 0.0147(15) 0.0255(17) -0.0001(13) -0.0020(13) -0.0013(12)
O2W 0.0262(17) 0.0214(17) 0.0174(16) -0.0021(13) 0.0011(13) -0.0041(14)
O3W 0.0154(15) 0.0196(16) 0.0239(16) -0.0050(13) 0.0024(12) -0.0041(12)
O4W 0.0186(15) 0.0159(16) 0.0245(17) 0.0020(13) 0.0043(13) -0.0023(12)
O5W 0.0174(15) 0.0235(17) 0.0200(16) -0.0015(13) 0.0002(12) -0.0029(13)
O6W 0.0281(18) 0.0213(18) 0.0213(17) 0.0008(14) -0.0001(13) -0.0025(13)
O7W 0.0277(18) 0.0169(16) 0.0296(19) 0.0011(14) 0.0131(15) 0.0013(13)
O8W 0.0215(17) 0.0216(17) 0.0220(16) 0.0009(13) 0.0031(13) 0.0011(13)
O9W 0.0251(18) 0.0283(19) 0.0254(18) -0.0006(15) 0.0036(14) 0.0039(14)

loop_
_atom_type_symbol
_atom_type_description
_atom_type_scat_dispersion_real
_atom_type_scat_dispersion_imag
_atom_type_scat_source
O O 0.0106 0.0060 'International Tables Vol C Tables 4.2.6.8 and 6.1.1.4'
Na Na 0.0362 0.0249 'International Tables Vol C Tables 4.2.6.8 and 6.1.1.4'
U U -9.6767 9.6646 'International Tables Vol C Tables 4.2.6.8 and 6.1.1.4'

loop_
_geom_angle_atom_site_label_1
_geom_angle_atom_site_label_2
_geom_angle_atom_site_label_3
_geom_angle
_geom_angle_site_symmetry_1
_geom_angle_site_symmetry_3
O5 U1 O7 178.90(13) . .
O5 U1 O6 92.34(13) . .
O7 U1 O6 88.39(13) . .
O5 U1 O4 87.67(12) . .
O7 U1 O4 91.66(12) . .
O6 U1 O4 79.49(12) . .
O5 U1 O8 92.35(13) . .
O7 U1 O8 88.73(12) . .
O6 U1 O8 38.16(12) . .
O4 U1 O8 117.63(12) . .
O5 U1 O1 91.44(12) . .
O7 U1 O1 88.91(12) . .
O6 U1 O1 118.73(11) . .
O4 U1 O1 161.78(11) . .
O8 U1 O1 80.59(12) . .
O5 U1 O2 87.21(12) . .
O7 U1 O2 91.73(12) . .
O6 U1 O2 117.49(12) . .
O4 U1 O2 38.00(11) . .
O8 U1 O2 155.63(13) . .
O1 U1 O2 123.78(11) . .
O5 U1 O3 87.78(12) . .
O7 U1 O3 91.87(12) . .
O6 U1 O3 156.37(12) . .
O4 U1 O3 124.10(11) . .
O8 U1 O3 118.21(12) . .
O1 U1 O3 37.69(10) . .
O2 U1 O3 86.13(11) . .
O5 U1 Na4 137.15(10) . .
O7 U1 Na4 43.94(10) . .
O6 U1 Na4 57.50(10) . .
O4 U1 Na4 112.37(9) . .
O8 U1 Na4 44.91(9) . .
O1 U1 Na4 80.22(8) . .
O2 U1 Na4 132.09(8) . .
O3 U1 Na4 108.16(8) . .
O5 U1 Na1 45.30(10) . .
O7 U1 Na1 133.61(9) . .
O6 U1 Na1 124.12(9) . .
O4 U1 Na1 66.87(9) . .
O8 U1 Na1 137.55(9) . .
O1 U1 Na1 99.98(8) . .
O2 U1 Na1 45.85(8) . .
O3 U1 Na1 70.98(8) . .
Na4 U1 Na1 177.54(4) . .
O5 U1 Na4 23.11(10) . 1_455
O7 U1 Na4 157.61(10) . 1_455
O6 U1 Na4 69.23(9) . 1_455
O4 U1 Na4 83.61(9) . 1_455
O8 U1 Na4 74.37(9) . 1_455
O1 U1 Na4 102.35(8) . 1_455
O2 U1 Na4 97.71(8) . 1_455
O3 U1 Na4 108.93(8) . 1_455
Na4 U1 Na4 118.42(5) . 1_455
Na1 U1 Na4 63.98(4) . 1_455
O5 U1 Na1 154.81(10) . 1_655
O7 U1 Na1 24.42(9) . 1_655
O6 U1 Na1 112.79(9) . 1_655
O4 U1 Na1 94.92(9) . 1_655
O8 U1 Na1 108.34(9) . 1_655
O1 U1 Na1 78.37(8) . 1_655
O2 U1 Na1 79.77(8) . 1_655
O3 U1 Na1 70.01(8) . 1_655
Na4 U1 Na1 64.25(4) . 1_655
Na1 U1 Na1 113.35(4) . 1_655
Na4 U1 Na1 177.29(3) 1_455 1_655
O9W Na1 O7W 75.30(12) 4_475 3_465
O9W Na1 O2W 96.95(12) 4_475 1_455
O7W Na1 O2W 85.31(11) 3_465 1_455
O9W Na1 O7 164.57(13) 4_475 1_455
O7W Na1 O7 90.23(11) 3_465 1_455
O2W Na1 O7 76.21(11) 1_455 1_455
O9W Na1 O2 77.42(11) 4_475 .
O7W Na1 O2 149.62(12) 3_465 .
O2W Na1 O2 111.16(12) 1_455 .
O7 Na1 O2 117.88(11) 1_455 .
O9W Na1 O5 120.45(12) 4_475 .
O7W Na1 O5 116.48(12) 3_465 .
O2W Na1 O5 139.70(12) 1_455 .
O7 Na1 O5 70.62(10) 1_455 .
O2 Na1 O5 67.52(10) . .
O9W Na1 U1 95.73(9) 4_475 .
O7W Na1 U1 130.69(10) 3_465 .
O2W Na1 U1 143.88(9) 1_455 .
O7 Na1 U1 97.82(8) 1_455 .
O2 Na1 U1 40.10(7) . .
O5 Na1 U1 30.10(7) . .
O9W Na1 Na2 104.69(10) 4_475 1_455
O7W Na1 Na2 122.53(10) 3_465 1_455
O2W Na1 Na2 37.22(8) 1_455 1_455
O7 Na1 Na2 78.39(8) 1_455 1_455
O2 Na1 Na2 77.32(8) . 1_455
O5 Na1 Na2 112.09(9) . 1_455
U1 Na1 Na2 106.72(5) . 1_455
O9W Na1 Na4 34.56(9) 4_475 4_475
O7W Na1 Na4 71.06(9) 3_465 4_475
O2W Na1 Na4 62.55(8) 1_455 4_475
O7 Na1 Na4 135.39(9) 1_455 4_475
O2 Na1 Na4 93.45(9) . 4_475
O5 Na1 Na4 153.98(9) . 4_475
U1 Na1 Na4 125.34(5) . 4_475
Na2 Na1 Na4 78.74(5) 1_455 4_475
O9W Na1 Na4 154.33(11) 4_475 1_455
O7W Na1 Na4 106.12(10) 3_465 1_455
O2W Na1 Na4 108.71(9) 1_455 1_455
O7 Na1 Na4 35.34(7) 1_455 1_455
O2 Na1 Na4 92.90(9) . 1_455
O5 Na1 Na4 35.29(7) . 1_455
U1 Na1 Na4 63.41(4) . 1_455
Na2 Na1 Na4 96.06(5) 1_455 1_455
Na4 Na1 Na4 170.70(7) 4_475 1_455
O9W Na1 U1 146.89(10) 4_475 1_455
O7W Na1 U1 73.78(8) 3_465 1_455
O2W Na1 U1 69.08(8) 1_455 1_455
O7 Na1 U1 17.68(7) 1_455 1_455
O2 Na1 U1 135.27(9) . 1_455
O5 Na1 U1 84.33(7) . 1_455
U1 Na1 U1 113.35(4) . 1_455
Na2 Na1 U1 82.54(4) 1_455 1_455
Na4 Na1 U1 121.23(5) 4_475 1_455
Na4 Na1 U1 49.94(3) 1_455 1_455
O6W Na2 O2W 95.99(13) 2_655 .
O6W Na2 O3W 94.80(13) 2_655 .
O2W Na2 O3W 96.20(12) . .
O6W Na2 O1W 89.29(12) 2_655 .
O2W Na2 O1W 171.23(13) . .
O3W Na2 O1W 76.33(11) . .
O6W Na2 O8W 95.82(13) 2_655 .
O2W Na2 O8W 94.44(12) . .
O3W Na2 O8W 164.09(13) . .
O1W Na2 O8W 91.97(12) . .
O6W Na2 O4W 173.08(13) 2_655 2
O2W Na2 O4W 88.36(12) . 2
O3W Na2 O4W 79.35(11) . 2
O1W Na2 O4W 85.76(12) . 2
O8W Na2 O4W 89.18(12) . 2
O6W Na2 Na3 125.05(10) 2_655 2
O2W Na2 Na3 122.48(10) . 2
O3W Na2 Na3 47.98(9) . 2
O1W Na2 Na3 48.96(9) . 2
O8W Na2 Na3 116.12(10) . 2
O4W Na2 Na3 48.12(8) 2 2
O6W Na2 Na4 42.92(9) 2_655 2_655
O2W Na2 Na4 134.11(10) . 2_655
O3W Na2 Na4 105.09(10) . 2_655
O1W Na2 Na4 53.58(9) . 2_655
O8W Na2 Na4 75.32(9) . 2_655
O4W Na2 Na4 134.90(10) 2 2_655
Na3 Na2 Na4 101.52(6) 2 2_655
O6W Na2 Na1 128.81(10) 2_655 1_655
O2W Na2 Na1 40.21(9) . 1_655
O3W Na2 Na1 111.37(9) . 1_655
O1W Na2 Na1 138.23(10) . 1_655
O8W Na2 Na1 70.35(9) . 1_655
O4W Na2 Na1 57.48(8) 2 1_655
Na3 Na2 Na1 104.46(6) 2 1_655
Na4 Na2 Na1 143.46(6) 2_655 1_655
O5W Na3 O7W 104.32(13) . .
O5W Na3 O3W 156.25(13) . 2_545
O7W Na3 O3W 99.34(13) . 2_545
O5W Na3 O4W 99.51(12) . .
O7W Na3 O4W 86.09(12) . .
O3W Na3 O4W 79.93(12) 2_545 .
O5W Na3 O1W 81.41(12) . 2_545
O7W Na3 O1W 170.89(14) . 2_545
O3W Na3 O1W 74.86(11) 2_545 2_545
O4W Na3 O1W 85.97(12) . 2_545
O5W Na3 O5W 86.40(12) . 3_465
O7W Na3 O5W 91.90(12) . 3_465
O3W Na3 O5W 94.91(12) 2_545 3_465
O4W Na3 O5W 174.06(13) . 3_465
O1W Na3 O5W 95.56(12) 2_545 3_465
O5W Na3 Na2 115.06(10) . 2_545
O7W Na3 Na2 123.29(11) . 2_545
O3W Na3 Na2 47.18(8) 2_545 2_545
O4W Na3 Na2 49.68(9) . 2_545
O1W Na3 Na2 47.65(8) 2_545 2_545
O5W Na3 Na2 128.15(10) 3_465 2_545
O5W Na3 Na3 43.98(8) . 3_465
O7W Na3 Na3 100.97(11) . 3_465
O3W Na3 Na3 132.71(11) 2_545 3_465
O4W Na3 Na3 143.48(12) . 3_465
O1W Na3 Na3 88.08(10) 2_545 3_465
O5W Na3 Na3 42.42(8) 3_465 3_465
Na2 Na3 Na3 135.73(8) 2_545 3_465
O6W Na4 O9W 85.67(13) . .
O6W Na4 O8 120.47(13) . .
O9W Na4 O8 123.51(14) . .
O6W Na4 O5 82.53(12) . 1_655
O9W Na4 O5 86.92(12) . 1_655
O8 Na4 O5 140.62(14) . 1_655
O6W Na4 O7 154.03(14) . .
O9W Na4 O7 105.58(13) . .
O8 Na4 O7 73.08(11) . .
O5 Na4 O7 74.97(11) 1_655 .
O6W Na4 O1W 80.02(11) . 2_645
O9W Na4 O1W 147.09(13) . 2_645
O8 Na4 O1W 89.14(12) . 2_645
O5 Na4 O1W 62.03(10) 1_655 2_645
O7 Na4 O1W 78.09(11) . 2_645
O6W Na4 O6 138.98(13) . .
O9W Na4 O6 96.22(12) . .
O8 Na4 O6 30.54(11) . .
O5 Na4 O6 138.46(12) 1_655 .
O7 Na4 O6 64.26(10) . .
O1W Na4 O6 113.98(11) 2_645 .
O6W Na4 U1 152.72(11) . .
O9W Na4 U1 120.95(10) . .
O8 Na4 U1 41.66(8) . .
O5 Na4 U1 103.23(9) 1_655 .
O7 Na4 U1 31.50(7) . .
O1W Na4 U1 79.44(8) 2_645 .
O6 Na4 U1 40.93(7) . .
O6W Na4 Na2 42.79(9) . 2_645
O9W Na4 Na2 128.38(11) . 2_645
O8 Na4 Na2 92.88(10) . 2_645
O5 Na4 Na2 83.98(9) 1_655 2_645
O7 Na4 Na2 120.52(10) . 2_645
O1W Na4 Na2 43.41(7) 2_645 2_645
O6 Na4 Na2 123.00(9) . 2_645
U1 Na4 Na2 110.60(6) . 2_645
O6W Na4 Na1 90.04(10) . 4_676
O9W Na4 Na1 34.82(9) . 4_676
O8 Na4 Na1 91.82(11) . 4_676
O5 Na4 Na1 121.73(10) 1_655 4_676
O7 Na4 Na1 112.69(9) . 4_676
O1W Na4 Na1 168.97(9) 2_645 4_676
O6 Na4 Na1 70.77(8) . 4_676
U1 Na4 Na1 108.36(5) . 4_676
Na2 Na4 Na1 125.56(6) 2_645 4_676
O6W Na4 U1 72.88(9) . 1_655
O9W Na4 U1 72.12(9) . 1_655
O8 Na4 U1 157.90(11) . 1_655
O5 Na4 U1 17.40(7) 1_655 1_655
O7 Na4 U1 88.14(8) . 1_655
O1W Na4 U1 75.38(7) 2_645 1_655
O6 Na4 U1 146.46(9) . 1_655
U1 Na4 U1 118.42(5) . 1_655
Na2 Na4 U1 86.65(5) 2_645 1_655
Na1 Na4 U1 106.41(5) 4_676 1_655
O6W Na4 Na1 120.10(10) . 1_655
O9W Na4 Na1 97.96(10) . 1_655
O8 Na4 Na1 106.69(10) . 1_655
O5 Na4 Na1 38.61(8) 1_655 1_655
O7 Na4 Na1 36.36(7) . 1_655
O1W Na4 Na1 65.21(8) 2_645 1_655
O6 Na4 Na1 100.29(9) . 1_655
U1 Na4 Na1 65.81(4) . 1_655
Na2 Na4 Na1 105.39(6) 2_645 1_655
Na1 Na4 Na1 124.77(5) 4_676 1_655
U1 Na4 Na1 52.61(3) 1_655 1_655
O3 O1 U1 71.54(16) . .
O4 O2 U1 69.83(16) . .
O4 O2 Na1 110.8(2) . .
U1 O2 Na1 94.05(11) . .
O1 O3 U1 70.77(16) . .
O2 O4 U1 72.16(16) . .
U1 O5 Na4 139.49(16) . 1_455
U1 O5 Na1 104.60(13) . .
Na4 O5 Na1 106.11(12) 1_455 .
O8 O6 U1 71.37(18) . .
O8 O6 Na4 55.88(17) . .
U1 O6 Na4 81.57(11) . .
U1 O7 Na4 104.56(13) . .
U1 O7 Na1 137.91(15) . 1_655
Na4 O7 Na1 108.30(12) . 1_655
O6 O8 U1 70.47(18) . .
O6 O8 Na4 93.6(2) . .
U1 O8 Na4 93.44(12) . .
Na2 O1W Na3 83.39(11) . 2
Na2 O1W Na4 83.01(11) . 2_655
Na3 O1W Na4 160.69(14) 2 2_655
Na2 O2W Na1 102.57(13) . 1_655
Na2 O3W Na3 84.84(11) . 2
Na3 O4W Na2 82.20(11) . 2_545
Na3 O5W Na3 93.60(12) . 3_465
Na2 O6W Na4 94.29(13) 2_645 .
Na3 O7W Na1 122.51(15) . 3_465
Na4 O9W Na1 110.62(14) . 4_676

loop_
_geom_bond_atom_site_label_1
_geom_bond_atom_site_label_2
_geom_bond_distance
_geom_bond_site_symmetry_2
U1 O5 1.857(3) .
U1 O7 1.860(3) .
U1 O6 2.281(3) .
U1 O4 2.282(3) .
U1 O8 2.294(3) .
U1 O1 2.306(3) .
U1 O2 2.315(3) .
U1 O3 2.317(3) .
U1 Na4 3.4449(18) .
U1 Na1 3.5845(16) .
U1 Na4 4.0342(18) 1_455
U1 Na1 4.1055(16) 1_655
Na1 O9W 2.417(4) 4_475
Na1 O7W 2.456(4) 3_465
Na1 O2W 2.524(4) 1_455
Na1 O7 2.531(3) 1_455
Na1 O2 2.578(4) .
Na1 O5 2.633(3) .
Na1 Na2 3.815(2) 1_455
Na1 Na4 3.961(3) 4_475
Na1 Na4 4.054(3) 1_455
Na1 U1 4.1054(16) 1_455
Na2 O6W 2.357(4) 2_655
Na2 O2W 2.365(3) .
Na2 O3W 2.371(3) .
Na2 O1W 2.395(4) .
Na2 O8W 2.446(4) .
Na2 O4W 2.478(4) 2
Na2 Na3 3.219(2) 2
Na2 Na4 3.460(3) 2_655
Na2 Na1 3.816(2) 1_655
Na3 O5W 2.385(3) .
Na3 O7W 2.385(4) .
Na3 O3W 2.401(4) 2_545
Na3 O4W 2.419(3) .
Na3 O1W 2.444(4) 2_545
Na3 O5W 2.454(4) 3_465
Na3 Na2 3.219(2) 2_545
Na3 Na3 3.528(3) 3_465
Na4 O6W 2.362(4) .
Na4 O9W 2.401(4) .
Na4 O8 2.436(4) .
Na4 O5 2.437(4) 1_655
Na4 O7 2.470(3) .
Na4 O1W 2.805(4) 2_645
Na4 O6 2.937(4) .
Na4 Na2 3.460(3) 2_645
Na4 Na1 3.961(3) 4_676
Na4 U1 4.0342(18) 1_655
Na4 Na1 4.054(3) 1_655
O1 O3 1.493(4) .
O2 O4 1.497(4) .
O5 Na4 2.437(4) 1_455
O6 O8 1.496(5) .
O7 Na1 2.531(3) 1_655
O1W Na3 2.445(4) 2
O1W Na4 2.805(4) 2_655
O2W Na1 2.524(4) 1_655
O3W Na3 2.401(4) 2
O4W Na2 2.477(4) 2_545
O5W Na3 2.454(4) 3_465
O6W Na2 2.357(4) 2_645
O7W Na1 2.456(4) 3_465
O9W Na1 2.417(4) 4_676
